data_4312217
loop_
_publ_author_name
'Gabriela Vargas'
'Ir\'an Hern\'andez'
'Herbert H\"opfl'
'Mar\'ia-Eugenia Ochoa'
'Dolores Castillo'
'Norberto Farf\'an'
'Rosa Santillan'
'Elizabeth G\'omez'

_publ_section_title
;
 Preparation and Structural Characterization of Three Types of Homo- and
 Heterotrinuclear Boron Complexes: Salen{[B-O-B][O2BOH]},
 Salen{[B-O-B][O2BPh]}, and Salen{[B-O-B][O2P(O)Ph]}
;
_journal_name_full 'Inorganic Chemistry'
_journal_page_first 8490
_journal_page_last 8500
_journal_paper_doi 10.1021/ic048862e
_journal_volume 43
_journal_year 2004
_chemical_formula_moiety 'C28 H27 B3 N4 O6, 1.5(C2 H3 N)'
_chemical_formula_sum 'C31 H31.5 B3 N5.5 O6'
_chemical_formula_weight 609.55
_chemical_name_systematic
; 
 ? 
;
_space_group_IT_number 15
_symmetry_cell_setting monoclinic
_symmetry_space_group_name_Hall '-C 2yc'
_symmetry_space_group_name_H-M 'C 1 2/c 1'
_atom_sites_solution_hydrogens geom
_atom_sites_solution_primary direct
_atom_sites_solution_secondary difmap
_audit_creation_method SHELXL-97
_cell_angle_alpha 90.00
_cell_angle_beta 109.441(2)
_cell_angle_gamma 90.00
_cell_formula_units_Z 8
_cell_length_a 19.790(3)
_cell_length_b 14.4368(19)
_cell_length_c 22.334(3)
_cell_measurement_reflns_used 5502
_cell_measurement_temperature 100(2)
_cell_measurement_theta_max 27.50
_cell_measurement_theta_min 2.35
_cell_volume 6017.1(15)
_computing_cell_refinement 'Bruker SAINT'
_computing_data_collection 'Bruker SMART'
_computing_data_reduction 'Bruker SAINT'
_computing_molecular_graphics 'Bruker SHELXTL'
_computing_publication_material 'Bruker SHELXTL'
_computing_structure_refinement 'SHELXL-97 (Sheldrick, 1997)'
_computing_structure_solution 'SHELXS-97 (Sheldrick, 1990)'
_diffrn_ambient_temperature 100(2)
_diffrn_measured_fraction_theta_full 1.000
_diffrn_measured_fraction_theta_max 1.000
_diffrn_measurement_device_type 'CCD area detector'
_diffrn_measurement_method 'phi and omega scans'
_diffrn_radiation_monochromator graphite
_diffrn_radiation_source 'fine-focus sealed tube'
_diffrn_radiation_type MoK\a
_diffrn_radiation_wavelength 0.71073
_diffrn_reflns_av_R_equivalents 0.0487
_diffrn_reflns_av_sigmaI/netI 0.0437
_diffrn_reflns_limit_h_max 21
_diffrn_reflns_limit_h_min -21
_diffrn_reflns_limit_k_max 15
_diffrn_reflns_limit_k_min -15
_diffrn_reflns_limit_l_max 24
_diffrn_reflns_limit_l_min -24
_diffrn_reflns_number 18103
_diffrn_reflns_theta_full 23.00
_diffrn_reflns_theta_max 23.00
_diffrn_reflns_theta_min 1.78
_exptl_absorpt_coefficient_mu 0.093
_exptl_absorpt_correction_T_max 1.00
_exptl_absorpt_correction_T_min 0.79
_exptl_absorpt_correction_type empirical
_exptl_absorpt_process_details SADABS
_exptl_crystal_colour yellow
_exptl_crystal_density_diffrn 1.346
_exptl_crystal_density_method 'not measured'
_exptl_crystal_description rectangular
_exptl_crystal_F_000 2552
_exptl_crystal_size_max 0.27
_exptl_crystal_size_mid 0.21
_exptl_crystal_size_min 0.19
_refine_diff_density_max 0.768
_refine_diff_density_min -0.287
_refine_diff_density_rms 0.067
_refine_ls_extinction_expression Fc^*^=kFc[1+0.001xFc^2^\l^3^/sin(2\q)]^-1/4^
_refine_ls_goodness_of_fit_ref 1.291
_refine_ls_hydrogen_treatment mixed
_refine_ls_matrix_type full
_refine_ls_number_parameters 432
_refine_ls_number_reflns 4204
_refine_ls_number_restraints 5
_refine_ls_restrained_S_all 1.290
_refine_ls_R_factor_all 0.0996
_refine_ls_R_factor_gt 0.0909
_refine_ls_shift/su_max 0.874
_refine_ls_shift/su_mean 0.006
_refine_ls_structure_factor_coef Fsqd
_refine_ls_weighting_details 'calc w=1/[\s^2^(Fo^2^)+(0.0417P)^2^+32.9652P] where P=(Fo^2^+2Fc^2^)/3'
_refine_ls_weighting_scheme calc
_refine_ls_wR_factor_gt 0.1768
_refine_ls_wR_factor_ref 0.1809
_reflns_number_gt 3827
_reflns_number_total 4204
_reflns_threshold_expression >2sigma(I)
_cod_data_source_file ic048862erom20040817_081010.cif
_cod_data_source_block gabisevm
_cod_depositor_comments
;
The following automatic conversions were performed:
'_symmetry_cell_setting' value 'Monoclinic' changed to 'monoclinic'
according to '/home/saulius/struct/CIF-dictionaries/cif_core.dic'
dictionary named 'cif_core.dic' version 2.4.1 from 2010-06-29.

Automatic conversion script
Id: cif_fix_enum 1527 2010-12-29 10:47:43Z saulius 
;
_cod_original_cell_volume 6017.2(14)
_cod_original_formula_sum 'C31 H31.50 B3 N5.50 O6'
_cod_database_code 4312217

loop_
_symmetry_equiv_pos_as_xyz
'x, y, z'
'-x, y, -z+1/2'
'x+1/2, y+1/2, z'
'-x+1/2, y+1/2, -z+1/2'
'-x, -y, -z'
'x, -y, z-1/2'
'-x+1/2, -y+1/2, -z'
'x+1/2, -y+1/2, z-1/2'

loop_
_atom_site_label
_atom_site_type_symbol
_atom_site_fract_x
_atom_site_fract_y
_atom_site_fract_z
_atom_site_U_iso_or_equiv
_atom_site_adp_type
_atom_site_occupancy
_atom_site_symmetry_multiplicity
_atom_site_calc_flag
_atom_site_refinement_flags
_atom_site_disorder_assembly
_atom_site_disorder_group
O1 O 0.22879(15) 0.4639(2) 0.95504(13) 0.0152(7) Uani 1 1 d . . .
O2 O 0.22860(15) 0.62616(19) 0.98313(14) 0.0174(7) Uani 1 1 d . . .
O3 O 0.32898(14) 0.56308(19) 0.96172(14) 0.0157(7) Uani 1 1 d . . .
O4 O 0.32991(16) 0.7181(2) 0.98598(16) 0.0237(8) Uani 1 1 d D . .
H40 H 0.312(3) 0.766(2) 0.996(2) 0.036 Uiso 1 1 d D . .
O5 O 0.30722(15) 0.4256(2) 0.89927(14) 0.0188(7) Uani 1 1 d . . .
O6 O 0.16502(15) 0.5180(2) 1.02296(14) 0.0195(7) Uani 1 1 d . . .
N1 N 0.35451(19) 0.4142(2) 1.01518(17) 0.0158(8) Uani 1 1 d . . .
N2 N 0.11852(19) 0.5522(2) 0.90855(17) 0.0164(8) Uani 1 1 d . . .
N3 N 0.3358(2) 0.2278(3) 1.0475(2) 0.0266(10) Uani 1 1 d D . .
H3A H 0.337(3) 0.242(4) 1.0103(14) 0.040 Uiso 1 1 d D . .
H3B H 0.311(3) 0.179(2) 1.049(3) 0.040 Uiso 1 1 d D . .
N4 N 0.1458(2) 0.4614(3) 0.8091(2) 0.0331(11) Uani 1 1 d D . .
H4A H 0.166(3) 0.439(4) 0.8479(14) 0.050 Uiso 1 1 d D . .
H4B H 0.162(3) 0.442(4) 0.779(2) 0.050 Uiso 1 1 d D . .
B1 B 0.2998(3) 0.4703(3) 0.9557(2) 0.0151(11) Uani 1 1 d . . .
B2 B 0.1903(3) 0.5385(4) 0.9703(2) 0.0178(12) Uani 1 1 d . . .
B3 B 0.2949(3) 0.6354(4) 0.9766(2) 0.0161(11) Uani 1 1 d . . .
C1 C 0.3744(2) 0.4164(3) 0.8984(2) 0.0180(10) Uani 1 1 d . . .
C2 C 0.4323(2) 0.4044(3) 0.9547(2) 0.0199(11) Uani 1 1 d . . .
C3 C 0.5016(2) 0.3958(3) 0.9506(2) 0.0229(11) Uani 1 1 d . . .
H3 H 0.5416 0.3881 0.9882 0.027 Uiso 1 1 calc R . .
C4 C 0.5120(3) 0.3985(4) 0.8927(2) 0.0310(13) Uani 1 1 d . . .
H4 H 0.5590 0.3932 0.8906 0.037 Uiso 1 1 calc R . .
C5 C 0.4540(3) 0.4090(4) 0.8375(3) 0.0349(14) Uani 1 1 d . . .
H5 H 0.4615 0.4107 0.7977 0.042 Uiso 1 1 calc R . .
C6 C 0.3849(3) 0.4170(3) 0.8399(2) 0.0261(12) Uani 1 1 d . . .
H6 H 0.3452 0.4229 0.8018 0.031 Uiso 1 1 calc R . .
C7 C 0.4189(2) 0.3947(3) 1.0145(2) 0.0182(10) Uani 1 1 d . . .
C8 C 0.4766(2) 0.3625(3) 1.0729(2) 0.0221(11) Uani 1 1 d . . .
H8A H 0.4666 0.3846 1.1105 0.033 Uiso 1 1 calc R . .
H8B H 0.5228 0.3872 1.0731 0.033 Uiso 1 1 calc R . .
H8C H 0.4783 0.2947 1.0733 0.033 Uiso 1 1 calc R . .
C9 C 0.3342(2) 0.3929(3) 1.0702(2) 0.0180(10) Uani 1 1 d . . .
C10 C 0.3225(2) 0.3003(3) 1.0827(2) 0.0212(11) Uani 1 1 d . . .
C11 C 0.2994(2) 0.2827(3) 1.1346(2) 0.0251(11) Uani 1 1 d . . .
H11 H 0.2901 0.2208 1.1440 0.030 Uiso 1 1 calc R . .
C12 C 0.2898(3) 0.3538(4) 1.1721(2) 0.0289(12) Uani 1 1 d . . .
H12 H 0.2755 0.3403 1.2077 0.035 Uiso 1 1 calc R . .
C13 C 0.3010(2) 0.4448(3) 1.1582(2) 0.0250(12) Uani 1 1 d . . .
H13 H 0.2938 0.4935 1.1840 0.030 Uiso 1 1 calc R . .
C14 C 0.3225(2) 0.4647(3) 1.1072(2) 0.0221(11) Uani 1 1 d . . .
H14 H 0.3294 0.5271 1.0972 0.027 Uiso 1 1 calc R . .
C15 C 0.1105(2) 0.4586(3) 1.0143(2) 0.0166(10) Uani 1 1 d . . .
C16 C 0.0556(2) 0.4516(3) 0.9555(2) 0.0154(10) Uani 1 1 d . . .
C17 C -0.0025(2) 0.3932(3) 0.9507(2) 0.0192(10) Uani 1 1 d . . .
H17 H -0.0411 0.3899 0.9116 0.023 Uiso 1 1 calc R . .
C18 C -0.0050(3) 0.3404(3) 1.0011(2) 0.0235(11) Uani 1 1 d . . .
H18 H -0.0446 0.3006 0.9969 0.028 Uiso 1 1 calc R . .
C19 C 0.0511(2) 0.3461(3) 1.0583(2) 0.0229(11) Uani 1 1 d . . .
H19 H 0.0502 0.3089 1.0931 0.027 Uiso 1 1 calc R . .
C20 C 0.1080(2) 0.4048(3) 1.0654(2) 0.0203(11) Uani 1 1 d . . .
H20 H 0.1455 0.4088 1.1050 0.024 Uiso 1 1 calc R . .
C21 C 0.0596(2) 0.5063(3) 0.9024(2) 0.0153(10) Uani 1 1 d . . .
C22 C -0.0012(2) 0.5102(4) 0.8413(2) 0.0240(11) Uani 1 1 d . . .
H22A H -0.0040 0.5723 0.8230 0.036 Uiso 1 1 calc R . .
H22B H -0.0461 0.4963 0.8491 0.036 Uiso 1 1 calc R . .
H22C H 0.0063 0.4646 0.8117 0.036 Uiso 1 1 calc R . .
C23 C 0.1268(2) 0.6033(3) 0.8559(2) 0.0216(11) Uani 1 1 d . . .
C24 C 0.1435(2) 0.5570(3) 0.8086(2) 0.0227(11) Uani 1 1 d . . .
C25 C 0.1512(3) 0.6082(4) 0.7587(2) 0.0313(13) Uani 1 1 d . . .
H25 H 0.1631 0.5778 0.7259 0.038 Uiso 1 1 calc R . .
C26 C 0.1419(3) 0.7026(4) 0.7565(2) 0.0389(15) Uani 1 1 d . . .
H26 H 0.1457 0.7361 0.7212 0.047 Uiso 1 1 calc R . .
C27 C 0.1270(3) 0.7499(4) 0.8047(3) 0.0427(15) Uani 1 1 d . . .
H27 H 0.1227 0.8154 0.8036 0.051 Uiso 1 1 calc R . .
C28 C 0.1185(3) 0.6991(4) 0.8546(3) 0.0346(13) Uani 1 1 d . . .
H28 H 0.1071 0.7297 0.8877 0.041 Uiso 1 1 calc R . .
N31 N 0.1876(4) 0.6370(5) 0.2038(3) 0.078(2) Uani 1 1 d . . .
C31 C 0.1763(3) 0.7091(5) 0.1828(3) 0.0449(16) Uani 1 1 d . . .
C32 C 0.1630(3) 0.8021(4) 0.1569(3) 0.0468(16) Uani 1 1 d . . .
H32A H 0.1327 0.8355 0.1765 0.070 Uiso 1 1 calc R . .
H32B H 0.1387 0.7987 0.1109 0.070 Uiso 1 1 calc R . .
H32C H 0.2087 0.8348 0.1657 0.070 Uiso 1 1 calc R . .
N32 N 1.0000 0.9050(7) 0.2500 0.078(3) Uani 1 2 d S . .
C33 C 1.0000 0.8269(8) 0.2500 0.063(3) Uani 1 2 d S . .
C34 C 1.0000 0.7303(9) 0.2500 0.140(7) Uani 1 2 d S . .
H34A H 0.9662 0.7077 0.2098 0.210 Uiso 0.50 1 calc PR . .
H34B H 0.9856 0.7077 0.2853 0.210 Uiso 0.50 1 calc PR . .
H34C H 1.0482 0.7077 0.2549 0.210 Uiso 0.50 1 calc PR . .

loop_
_atom_site_aniso_label
_atom_site_aniso_U_11
_atom_site_aniso_U_22
_atom_site_aniso_U_33
_atom_site_aniso_U_23
_atom_site_aniso_U_13
_atom_site_aniso_U_12
O1 0.0142(16) 0.0138(16) 0.0172(16) 0.0010(13) 0.0048(13) 0.0011(13)
O2 0.0153(16) 0.0139(17) 0.0227(17) -0.0012(13) 0.0060(14) 0.0018(13)
O3 0.0121(15) 0.0130(17) 0.0222(17) -0.0034(13) 0.0059(13) 0.0016(12)
O4 0.0202(18) 0.0162(19) 0.036(2) -0.0065(15) 0.0105(15) -0.0019(14)
O5 0.0144(16) 0.0194(17) 0.0224(17) -0.0031(14) 0.0058(14) -0.0012(13)
O6 0.0163(16) 0.0224(18) 0.0189(17) -0.0005(14) 0.0046(13) -0.0026(14)
N1 0.018(2) 0.009(2) 0.019(2) -0.0026(15) 0.0049(16) -0.0020(15)
N2 0.017(2) 0.014(2) 0.017(2) 0.0001(16) 0.0038(16) 0.0014(16)
N3 0.034(3) 0.018(2) 0.034(3) 0.001(2) 0.020(2) -0.0021(19)
N4 0.037(3) 0.038(3) 0.026(3) -0.002(2) 0.012(2) 0.004(2)
B1 0.014(3) 0.014(3) 0.016(3) 0.000(2) 0.003(2) -0.005(2)
B2 0.018(3) 0.015(3) 0.018(3) 0.001(2) 0.003(2) 0.004(2)
B3 0.018(3) 0.016(3) 0.011(3) 0.001(2) 0.002(2) 0.002(2)
C1 0.018(3) 0.009(2) 0.027(3) -0.0067(19) 0.007(2) -0.0038(18)
C2 0.023(3) 0.009(2) 0.031(3) -0.006(2) 0.013(2) 0.0011(19)
C3 0.018(3) 0.014(3) 0.036(3) -0.009(2) 0.009(2) -0.005(2)
C4 0.021(3) 0.034(3) 0.041(3) -0.010(3) 0.014(3) -0.007(2)
C5 0.039(3) 0.042(3) 0.035(3) -0.015(3) 0.027(3) -0.009(3)
C6 0.027(3) 0.031(3) 0.023(3) -0.007(2) 0.012(2) -0.004(2)
C7 0.017(2) 0.007(2) 0.031(3) -0.004(2) 0.008(2) -0.0009(18)
C8 0.016(2) 0.024(3) 0.022(3) -0.003(2) 0.000(2) 0.005(2)
C9 0.015(2) 0.019(3) 0.016(2) 0.002(2) -0.0005(19) 0.0035(19)
C10 0.021(2) 0.018(3) 0.024(3) 0.003(2) 0.006(2) 0.005(2)
C11 0.028(3) 0.025(3) 0.022(3) 0.010(2) 0.008(2) 0.005(2)
C12 0.029(3) 0.043(3) 0.016(3) 0.010(2) 0.011(2) 0.011(2)
C13 0.026(3) 0.031(3) 0.016(2) -0.006(2) 0.004(2) 0.005(2)
C14 0.023(3) 0.022(3) 0.018(2) 0.000(2) 0.001(2) 0.002(2)
C15 0.015(2) 0.015(2) 0.021(2) -0.0021(19) 0.008(2) 0.0018(19)
C16 0.014(2) 0.014(2) 0.019(2) -0.0016(19) 0.0067(19) 0.0032(19)
C17 0.023(3) 0.014(2) 0.022(3) -0.005(2) 0.009(2) 0.001(2)
C18 0.023(3) 0.016(3) 0.037(3) -0.005(2) 0.016(2) -0.003(2)
C19 0.028(3) 0.022(3) 0.024(3) 0.003(2) 0.014(2) 0.004(2)
C20 0.018(2) 0.025(3) 0.019(2) 0.005(2) 0.008(2) 0.006(2)
C21 0.013(2) 0.011(2) 0.022(2) -0.0019(19) 0.0051(19) 0.0064(19)
C22 0.012(2) 0.038(3) 0.020(3) 0.005(2) 0.003(2) 0.003(2)
C23 0.011(2) 0.034(3) 0.017(2) 0.002(2) 0.002(2) -0.005(2)
C24 0.024(3) 0.023(3) 0.017(3) 0.000(2) 0.002(2) -0.011(2)
C25 0.030(3) 0.052(4) 0.011(2) -0.006(2) 0.004(2) -0.022(3)
C26 0.037(3) 0.043(4) 0.025(3) 0.016(3) -0.006(2) -0.011(3)
C27 0.053(4) 0.034(3) 0.040(3) 0.012(3) 0.014(3) 0.005(3)
C28 0.035(3) 0.033(3) 0.039(3) 0.014(3) 0.016(3) 0.010(2)
N31 0.129(6) 0.057(4) 0.057(4) 0.004(3) 0.045(4) -0.029(4)
C31 0.045(4) 0.063(5) 0.026(3) 0.002(3) 0.010(3) -0.024(3)
C32 0.034(3) 0.069(5) 0.030(3) 0.018(3) -0.001(3) -0.004(3)
N32 0.085(7) 0.079(7) 0.054(6) 0.000 0.003(5) 0.000
C33 0.065(7) 0.064(8) 0.057(7) 0.000 0.017(5) 0.000
C34 0.094(10) 0.053(8) 0.28(2) 0.000 0.074(13) 0.000

loop_
_atom_type_symbol
_atom_type_description
_atom_type_scat_dispersion_real
_atom_type_scat_dispersion_imag
_atom_type_scat_source
C C 0.0033 0.0016 'International Tables Vol C Tables 4.2.6.8 and 6.1.1.4'
H H 0.0000 0.0000 'International Tables Vol C Tables 4.2.6.8 and 6.1.1.4'
B B 0.0013 0.0007 'International Tables Vol C Tables 4.2.6.8 and 6.1.1.4'
N N 0.0061 0.0033 'International Tables Vol C Tables 4.2.6.8 and 6.1.1.4'
O O 0.0106 0.0060 'International Tables Vol C Tables 4.2.6.8 and 6.1.1.4'

loop_
_geom_angle_atom_site_label_1
_geom_angle_atom_site_label_2
_geom_angle_atom_site_label_3
_geom_angle
_geom_angle_site_symmetry_1
_geom_angle_site_symmetry_3
_geom_angle_publ_flag
B1 O1 B2 124.2(4) . . ?
B3 O2 B2 121.2(4) . . ?
B3 O3 B1 121.6(4) . . ?
C1 O5 B1 116.1(3) . . ?
C15 O6 B2 119.3(3) . . ?
C7 N1 C9 120.7(4) . . ?
C7 N1 B1 119.0(4) . . ?
C9 N1 B1 120.2(3) . . ?
C21 N2 C23 120.8(4) . . ?
C21 N2 B2 121.5(4) . . ?
C23 N2 B2 116.7(3) . . ?
O1 B1 O3 115.4(4) . . ?
O1 B1 O5 110.4(4) . . ?
O3 B1 O5 109.7(4) . . ?
O1 B1 N1 111.6(3) . . ?
O3 B1 N1 104.3(3) . . ?
O5 B1 N1 104.7(3) . . ?
O1 B2 O6 113.3(4) . . ?
O1 B2 O2 114.8(4) . . ?
O6 B2 O2 108.3(4) . . ?
O1 B2 N2 106.0(4) . . ?
O6 B2 N2 105.8(4) . . ?
O2 B2 N2 108.2(4) . . ?
O3 B3 O4 116.6(4) . . ?
O3 B3 O2 121.7(4) . . ?
O4 B3 O2 121.6(4) . . ?
O5 C1 C6 118.2(4) . . ?
O5 C1 C2 121.0(4) . . ?
C6 C1 C2 120.8(4) . . ?
C1 C2 C3 118.2(4) . . ?
C1 C2 C7 119.6(4) . . ?
C3 C2 C7 122.1(4) . . ?
C4 C3 C2 120.8(5) . . ?
C3 C4 C5 120.1(5) . . ?
C4 C5 C6 120.6(5) . . ?
C1 C6 C5 119.4(5) . . ?
N1 C7 C2 117.7(4) . . ?
N1 C7 C8 121.5(4) . . ?
C2 C7 C8 120.8(4) . . ?
C14 C9 C10 121.4(4) . . ?
C14 C9 N1 119.6(4) . . ?
C10 C9 N1 118.8(4) . . ?
N3 C10 C9 122.3(4) . . ?
N3 C10 C11 120.5(4) . . ?
C9 C10 C11 117.2(4) . . ?
C12 C11 C10 121.1(5) . . ?
C11 C12 C13 120.4(4) . . ?
C14 C13 C12 120.1(4) . . ?
C13 C14 C9 119.7(5) . . ?
O6 C15 C20 118.9(4) . . ?
O6 C15 C16 121.2(4) . . ?
C20 C15 C16 119.9(4) . . ?
C17 C16 C15 118.5(4) . . ?
C17 C16 C21 122.1(4) . . ?
C15 C16 C21 119.4(4) . . ?
C18 C17 C16 121.5(4) . . ?
C17 C18 C19 119.0(4) . . ?
C20 C19 C18 121.0(4) . . ?
C19 C20 C15 120.0(4) . . ?
N2 C21 C16 118.7(4) . . ?
N2 C21 C22 119.9(4) . . ?
C16 C21 C22 121.5(4) . . ?
C24 C23 C28 121.5(5) . . ?
C24 C23 N2 119.8(4) . . ?
C28 C23 N2 118.7(4) . . ?
N4 C24 C23 119.5(4) . . ?
N4 C24 C25 121.9(5) . . ?
C23 C24 C25 118.3(5) . . ?
C26 C25 C24 120.6(5) . . ?
C25 C26 C27 121.4(5) . . ?
C26 C27 C28 118.5(5) . . ?
C27 C28 C23 119.7(5) . . ?
N31 C31 C32 179.0(8) . . ?
N32 C33 C34 180.000(6) . . ?

loop_
_geom_bond_atom_site_label_1
_geom_bond_atom_site_label_2
_geom_bond_distance
_geom_bond_site_symmetry_2
_geom_bond_publ_flag
O1 B1 1.403(6) . ?
O1 B2 1.424(6) . ?
O2 B3 1.374(6) . ?
O2 B2 1.455(6) . ?
O3 B3 1.344(6) . ?
O3 B1 1.447(6) . ?
O4 B3 1.360(6) . ?
O5 C1 1.344(5) . ?
O5 B1 1.466(6) . ?
O6 C15 1.341(5) . ?
O6 B2 1.454(6) . ?
N1 C7 1.310(6) . ?
N1 C9 1.447(6) . ?
N1 B1 1.624(6) . ?
N2 C21 1.308(6) . ?
N2 C23 1.443(6) . ?
N2 B2 1.628(6) . ?
N3 C10 1.384(6) . ?
N4 C24 1.380(7) . ?
C1 C6 1.389(6) . ?
C1 C2 1.402(6) . ?
C2 C3 1.412(6) . ?
C2 C7 1.452(6) . ?
C3 C4 1.374(7) . ?
C4 C5 1.385(7) . ?
C5 C6 1.390(7) . ?
C7 C8 1.493(6) . ?
C9 C14 1.391(6) . ?
C9 C10 1.401(6) . ?
C10 C11 1.406(6) . ?
C11 C12 1.376(7) . ?
C12 C13 1.385(7) . ?
C13 C14 1.371(7) . ?
C15 C20 1.394(6) . ?
C15 C16 1.401(6) . ?
C16 C17 1.401(6) . ?
C16 C21 1.450(6) . ?
C17 C18 1.375(7) . ?
C18 C19 1.389(7) . ?
C19 C20 1.375(7) . ?
C21 C22 1.489(6) . ?
C23 C24 1.381(7) . ?
C23 C28 1.392(7) . ?
C24 C25 1.387(7) . ?
C25 C26 1.373(8) . ?
C26 C27 1.387(8) . ?
C27 C28 1.391(7) . ?
N31 C31 1.133(8) . ?
C31 C32 1.451(9) . ?
N32 C33 1.128(13) . ?
C33 C34 1.393(16) . ?

loop_
_geom_torsion_atom_site_label_1
_geom_torsion_atom_site_label_2
_geom_torsion_atom_site_label_3
_geom_torsion_atom_site_label_4
_geom_torsion
_geom_torsion_site_symmetry_1
_geom_torsion_site_symmetry_2
_geom_torsion_site_symmetry_3
_geom_torsion_site_symmetry_4
_geom_torsion_publ_flag
B2 O1 B1 O3 -10.8(6) . . . . ?
B2 O1 B1 O5 -135.9(4) . . . . ?
B2 O1 B1 N1 108.1(4) . . . . ?
B3 O3 B1 O1 10.9(6) . . . . ?
B3 O3 B1 O5 136.4(4) . . . . ?
B3 O3 B1 N1 -111.9(4) . . . . ?
C1 O5 B1 O1 -171.6(3) . . . . ?
C1 O5 B1 O3 60.1(5) . . . . ?
C1 O5 B1 N1 -51.3(4) . . . . ?
C7 N1 B1 O1 164.0(4) . . . . ?
C9 N1 B1 O1 -20.9(5) . . . . ?
C7 N1 B1 O3 -70.7(5) . . . . ?
C9 N1 B1 O3 104.4(4) . . . . ?
C7 N1 B1 O5 44.5(5) . . . . ?
C9 N1 B1 O5 -140.4(4) . . . . ?
B1 O1 B2 O6 -121.4(4) . . . . ?
B1 O1 B2 O2 3.7(6) . . . . ?
B1 O1 B2 N2 123.0(4) . . . . ?
C15 O6 B2 O1 -72.4(5) . . . . ?
C15 O6 B2 O2 159.1(3) . . . . ?
C15 O6 B2 N2 43.3(5) . . . . ?
B3 O2 B2 O1 4.0(6) . . . . ?
B3 O2 B2 O6 131.7(4) . . . . ?
B3 O2 B2 N2 -114.1(4) . . . . ?
C21 N2 B2 O1 88.4(5) . . . . ?
C23 N2 B2 O1 -80.2(5) . . . . ?
C21 N2 B2 O6 -32.2(5) . . . . ?
C23 N2 B2 O6 159.3(4) . . . . ?
C21 N2 B2 O2 -148.0(4) . . . . ?
C23 N2 B2 O2 43.4(5) . . . . ?
B1 O3 B3 O4 175.0(4) . . . . ?
B1 O3 B3 O2 -4.0(6) . . . . ?
B2 O2 B3 O3 -3.9(6) . . . . ?
B2 O2 B3 O4 177.2(4) . . . . ?
B1 O5 C1 C6 -150.2(4) . . . . ?
B1 O5 C1 C2 31.2(6) . . . . ?
O5 C1 C2 C3 -179.5(4) . . . . ?
C6 C1 C2 C3 1.8(6) . . . . ?
O5 C1 C2 C7 4.8(6) . . . . ?
C6 C1 C2 C7 -173.8(4) . . . . ?
C1 C2 C3 C4 -0.4(7) . . . . ?
C7 C2 C3 C4 175.2(4) . . . . ?
C2 C3 C4 C5 -0.5(7) . . . . ?
C3 C4 C5 C6 0.1(8) . . . . ?
O5 C1 C6 C5 179.0(4) . . . . ?
C2 C1 C6 C5 -2.3(7) . . . . ?
C4 C5 C6 C1 1.3(8) . . . . ?
C9 N1 C7 C2 170.6(4) . . . . ?
B1 N1 C7 C2 -14.4(6) . . . . ?
C9 N1 C7 C8 -8.7(6) . . . . ?
B1 N1 C7 C8 166.4(4) . . . . ?
C1 C2 C7 N1 -12.1(6) . . . . ?
C3 C2 C7 N1 172.3(4) . . . . ?
C1 C2 C7 C8 167.1(4) . . . . ?
C3 C2 C7 C8 -8.4(6) . . . . ?
C7 N1 C9 C14 111.1(5) . . . . ?
B1 N1 C9 C14 -63.9(5) . . . . ?
C7 N1 C9 C10 -72.7(5) . . . . ?
B1 N1 C9 C10 112.3(4) . . . . ?
C14 C9 C10 N3 -178.1(4) . . . . ?
N1 C9 C10 N3 5.7(7) . . . . ?
C14 C9 C10 C11 -0.7(7) . . . . ?
N1 C9 C10 C11 -176.9(4) . . . . ?
N3 C10 C11 C12 176.4(4) . . . . ?
C9 C10 C11 C12 -1.1(7) . . . . ?
C10 C11 C12 C13 1.8(7) . . . . ?
C11 C12 C13 C14 -0.7(7) . . . . ?
C12 C13 C14 C9 -1.1(7) . . . . ?
C10 C9 C14 C13 1.8(7) . . . . ?
N1 C9 C14 C13 177.9(4) . . . . ?
B2 O6 C15 C20 149.0(4) . . . . ?
B2 O6 C15 C16 -32.7(6) . . . . ?
O6 C15 C16 C17 -175.5(4) . . . . ?
C20 C15 C16 C17 2.8(6) . . . . ?
O6 C15 C16 C21 3.1(6) . . . . ?
C20 C15 C16 C21 -178.6(4) . . . . ?
C15 C16 C17 C18 -2.7(6) . . . . ?
C21 C16 C17 C18 178.7(4) . . . . ?
C16 C17 C18 C19 0.7(7) . . . . ?
C17 C18 C19 C20 1.3(7) . . . . ?
C18 C19 C20 C15 -1.1(7) . . . . ?
O6 C15 C20 C19 177.4(4) . . . . ?
C16 C15 C20 C19 -0.9(7) . . . . ?
C23 N2 C21 C16 176.4(4) . . . . ?
B2 N2 C21 C16 8.3(6) . . . . ?
C23 N2 C21 C22 -3.0(6) . . . . ?
B2 N2 C21 C22 -171.1(4) . . . . ?
C17 C16 C21 N2 -173.4(4) . . . . ?
C15 C16 C21 N2 8.1(6) . . . . ?
C17 C16 C21 C22 6.0(6) . . . . ?
C15 C16 C21 C22 -172.5(4) . . . . ?
C21 N2 C23 C24 -78.5(5) . . . . ?
B2 N2 C23 C24 90.1(5) . . . . ?
C21 N2 C23 C28 102.3(5) . . . . ?
B2 N2 C23 C28 -89.0(5) . . . . ?
C28 C23 C24 N4 -175.1(5) . . . . ?
N2 C23 C24 N4 5.8(7) . . . . ?
C28 C23 C24 C25 -0.7(7) . . . . ?
N2 C23 C24 C25 -179.8(4) . . . . ?
N4 C24 C25 C26 173.7(5) . . . . ?
C23 C24 C25 C26 -0.5(7) . . . . ?
C24 C25 C26 C27 2.3(8) . . . . ?
C25 C26 C27 C28 -2.8(8) . . . . ?
C26 C27 C28 C23 1.6(8) . . . . ?
C24 C23 C28 C27 0.2(8) . . . . ?
N2 C23 C28 C27 179.3(5) . . . . ?
